data_1536153
loop_
_publ_author_name
'Nozik, Yu.Z.'
'Kuklina, E.S.'
'Bliznyuk, N.A.'
'Borisov, S.V.'

_publ_section_title
;
 Crystal structure of sodium tetrahydro(deuterio) gallate (T=80 K)
;
_journal_name_full Kristallografiya
_journal_page_first 57
_journal_page_last 61
_journal_volume 36
_journal_year 1991
_chemical_formula_sum 'Ga H4 Na'
_chemical_name_systematic 'Na Ga H4'
_space_group_IT_number 63
_symmetry_space_group_name_Hall '-C 2c 2'
_symmetry_space_group_name_H-M 'C m c m'
_cell_angle_alpha 90
_cell_angle_beta 90
_cell_angle_gamma 90
_cell_formula_units_Z 4
_cell_length_a 7.0243
_cell_length_b 6.4578
_cell_length_c 7.046
_cell_volume 319.617
_citation_journal_id_ASTM KRISAJ
_cod_data_source_file Nozik_KRISAJ_1991_1076.cif
_cod_data_source_block H4Ga1Na1
_cod_original_cell_volume 319.6173
_cod_original_formula_sum 'H4 Ga1 Na1'
_cod_database_code 1536153

loop_
_symmetry_equiv_pos_as_xyz
x,y,z
-x,-y,z+1/2
x,-y,-z
-x,y,-z+1/2
-x,-y,-z
x,y,-z-1/2
-x,y,z
x,-y,z-1/2
x+1/2,y+1/2,z
-x+1/2,-y+1/2,z+1/2
x+1/2,-y+1/2,-z
-x+1/2,y+1/2,-z+1/2
-x+1/2,-y+1/2,-z
x+1/2,y+1/2,-z-1/2
-x+1/2,y+1/2,z
x+1/2,-y+1/2,z-1/2

loop_
_atom_site_label
_atom_site_type_symbol
_atom_site_fract_x
_atom_site_fract_y
_atom_site_fract_z
_atom_site_occupancy
_atom_site_U_iso_or_equiv
H2 H 0.1871 -0.0127 0.25 1 0.0
H1 H 0 0.6911 0.428 1 0.0
Na1 Na 0 0.3534 0.25 1 0.0
Ga1 Ga 0 -0.161 0.25 1 0.0
